data_2227027
loop_
_publ_author_name
'Lin, Meng-Ling'
'Tsai, Chen-Yen'
'Li, Chen-Yu'
'Huang, Bor-Hunn'
'Ko, Bao-Tsan'

_publ_section_title
;
 Bis{1-[(<i>E</i>)-(2-methylphenyl)diazenyl]-2-naphtholato}palladium(II)
;
_journal_coeditor_code NK2047
_journal_issue 8
_journal_name_full 'Acta Crystallographica Section E'
_journal_page_first m1022
_journal_paper_doi 10.1107/S1600536810028916
_journal_volume 66
_journal_year 2010
_chemical_formula_iupac '[Pd (C17 H13 N2 O)2]'
_chemical_formula_moiety 'C34 H26 N4 O2 Pd'
_chemical_formula_sum 'C34 H26 N4 O2 Pd'
_chemical_formula_weight 628.99
_chemical_name_systematic
;
Bis{1-[(<i>E</i>)-(2-methylphenyl)diazenyl]-2-naphtholato}palladium(II)
;
_space_group_IT_number 15
_symmetry_cell_setting monoclinic
_symmetry_space_group_name_Hall '-C 2yc'
_symmetry_space_group_name_H-M 'C 1 2/c 1'
_atom_sites_solution_hydrogens geom
_atom_sites_solution_primary direct
_atom_sites_solution_secondary difmap
_audit_creation_method SHELXL-97
_cell_angle_alpha 90.00
_cell_angle_beta 94.151(2)
_cell_angle_gamma 90.00
_cell_formula_units_Z 4
_cell_length_a 22.9997(7)
_cell_length_b 4.8374(2)
_cell_length_c 24.7294(7)
_cell_measurement_reflns_used 7356
_cell_measurement_temperature 296(2)
_cell_measurement_theta_max 28.24
_cell_measurement_theta_min 2.34
_cell_volume 2744.14(16)
_computing_cell_refinement 'SAINT-Plus (Bruker, 2008)'
_computing_data_collection 'APEX2 (Bruker, 2008)'
_computing_data_reduction 'SAINT-Plus (Bruker, 2008)'
_computing_molecular_graphics 'DIAMOND (Brandenburg, 2006)'
_computing_publication_material 'SHELXTL (Sheldrick, 2008)'
_computing_structure_refinement 'SHELXTL (Sheldrick, 2008)'
_computing_structure_solution 'SHELXTL (Sheldrick, 2008)'
_diffrn_ambient_temperature 296(2)
_diffrn_detector_area_resol_mean 8.3333
_diffrn_measured_fraction_theta_full 0.994
_diffrn_measured_fraction_theta_max 0.994
_diffrn_measurement_device_type 'Bruker APEXII CCD'
_diffrn_measurement_method '\f and \w scans'
_diffrn_radiation_monochromator graphite
_diffrn_radiation_source 'fine-focus sealed tube'
_diffrn_radiation_type MoK\a
_diffrn_radiation_wavelength 0.71073
_diffrn_reflns_av_R_equivalents 0.0288
_diffrn_reflns_av_sigmaI/netI 0.0295
_diffrn_reflns_limit_h_max 30
_diffrn_reflns_limit_h_min -29
_diffrn_reflns_limit_k_max 6
_diffrn_reflns_limit_k_min -6
_diffrn_reflns_limit_l_max 32
_diffrn_reflns_limit_l_min -32
_diffrn_reflns_number 12830
_diffrn_reflns_theta_full 28.32
_diffrn_reflns_theta_max 28.32
_diffrn_reflns_theta_min 1.65
_exptl_absorpt_coefficient_mu 0.716
_exptl_absorpt_correction_T_max 0.9002
_exptl_absorpt_correction_T_min 0.7828
_exptl_absorpt_correction_type multi-scan
_exptl_absorpt_process_details '(SADABS; Bruker, 2008)'
_exptl_crystal_colour purple
_exptl_crystal_density_diffrn 1.522
_exptl_crystal_density_method 'not measured'
_exptl_crystal_description block
_exptl_crystal_F_000 1280
_exptl_crystal_size_max 0.53
_exptl_crystal_size_mid 0.28
_exptl_crystal_size_min 0.15
_refine_diff_density_max 0.574
_refine_diff_density_min -0.388
_refine_ls_extinction_method none
_refine_ls_goodness_of_fit_ref 1.005
_refine_ls_hydrogen_treatment constr
_refine_ls_matrix_type full
_refine_ls_number_parameters 187
_refine_ls_number_reflns 3412
_refine_ls_number_restraints 0
_refine_ls_restrained_S_all 1.005
_refine_ls_R_factor_all 0.0530
_refine_ls_R_factor_gt 0.0335
_refine_ls_shift/su_max 0.000
_refine_ls_shift/su_mean 0.000
_refine_ls_structure_factor_coef Fsqd
_refine_ls_weighting_details 'calc w=1/[\s^2^(Fo^2^)+(0.0308P)^2^+8.4214P] where P=(Fo^2^+2Fc^2^)/3'
_refine_ls_weighting_scheme calc
_refine_ls_wR_factor_gt 0.0770
_refine_ls_wR_factor_ref 0.0912
_reflns_number_gt 2463
_reflns_number_total 3412
_reflns_threshold_expression I>2sigma(I)
_cod_data_source_file nk2047.cif
_cod_data_source_block I
_cod_original_cell_volume 2744.15(16)
_cod_original_sg_symbol_H-M 'C 2/c'
_cod_database_code 2227027
_cod_database_fobs_code 2227027

loop_
_symmetry_equiv_pos_as_xyz
'x, y, z'
'-x, y, -z+1/2'
'x+1/2, y+1/2, z'
'-x+1/2, y+1/2, -z+1/2'
'-x, -y, -z'
'x, -y, z-1/2'
'-x+1/2, -y+1/2, -z'
'x+1/2, -y+1/2, z-1/2'

loop_
_atom_site_type_symbol
_atom_site_label
_atom_site_fract_x
_atom_site_fract_y
_atom_site_fract_z
_atom_site_U_iso_or_equiv
_atom_site_adp_type
_atom_site_calc_flag
_atom_site_refinement_flags
_atom_site_occupancy
_atom_site_disorder_assembly
_atom_site_disorder_group
Pd Pd 0.2500 0.7500 1.0000 0.03581(10) Uani d S 1 . .
O O 0.25231(10) 0.8334(5) 0.92226(8) 0.0515(6) Uani d . 1 . .
N N1 0.34684(10) 0.4378(5) 0.95474(9) 0.0395(5) Uani d . 1 . .
N N2 0.32263(10) 0.5212(5) 0.99676(9) 0.0383(5) Uani d . 1 . .
C C1 0.28284(12) 0.7041(7) 0.88889(11) 0.0412(7) Uani d . 1 . .
C C2 0.32620(11) 0.5049(7) 0.90302(10) 0.0383(6) Uani d . 1 . .
C C3 0.35764(12) 0.3717(7) 0.86127(11) 0.0418(7) Uani d . 1 . .
C C4 0.40016(14) 0.1696(8) 0.87324(13) 0.0528(8) Uani d . 1 . .
H H4A 0.4087 0.1152 0.9090 0.063 Uiso calc R 1 . .
C C5 0.42950(15) 0.0503(9) 0.83250(15) 0.0667(11) Uani d . 1 . .
H H5A 0.4575 -0.0845 0.8410 0.080 Uiso calc R 1 . .
C C6 0.41752(17) 0.1303(11) 0.77874(15) 0.0745(12) Uani d . 1 . .
H H6A 0.4381 0.0519 0.7516 0.089 Uiso calc R 1 . .
C C7 0.37581(16) 0.3227(9) 0.76598(13) 0.0625(10) Uani d . 1 . .
H H7A 0.3675 0.3721 0.7299 0.075 Uiso calc R 1 . .
C C8 0.34474(13) 0.4492(8) 0.80650(12) 0.0485(8) Uani d . 1 . .
C C9 0.30133(14) 0.6511(8) 0.79407(12) 0.0539(8) Uani d . 1 . .
H H9A 0.2930 0.7018 0.7581 0.065 Uiso calc R 1 . .
C C10 0.27170(14) 0.7722(7) 0.83272(12) 0.0492(8) Uani d . 1 . .
H H10A 0.2433 0.9031 0.8227 0.059 Uiso calc R 1 . .
C C11 0.35700(12) 0.4466(6) 1.04613(11) 0.0388(6) Uani d . 1 . .
C C12 0.33396(14) 0.2599(7) 1.08096(12) 0.0457(7) Uani d . 1 . .
H H12A 0.2972 0.1845 1.0727 0.055 Uiso calc R 1 . .
C C13 0.36591(17) 0.1857(8) 1.12820(14) 0.0611(10) Uani d . 1 . .
H H13A 0.3510 0.0577 1.1516 0.073 Uiso calc R 1 . .
C C14 0.41908(16) 0.3001(9) 1.14040(14) 0.0651(11) Uani d . 1 . .
H H14A 0.4403 0.2519 1.1725 0.078 Uiso calc R 1 . .
C C15 0.44195(14) 0.4868(9) 1.10574(13) 0.0596(9) Uani d . 1 . .
H H15A 0.4786 0.5620 1.1148 0.071 Uiso calc R 1 . .
C C16 0.41154(12) 0.5661(7) 1.05728(12) 0.0440(7) Uani d . 1 . .
C C17 0.43715(16) 0.7699(8) 1.02047(16) 0.0627(10) Uani d . 1 . .
H H17A 0.4105 0.8002 0.9893 0.094 Uiso calc R 1 . .
H H17B 0.4733 0.6992 1.0090 0.094 Uiso calc R 1 . .
H H17C 0.4441 0.9413 1.0394 0.094 Uiso calc R 1 . .

loop_
_atom_site_aniso_label
_atom_site_aniso_U_11
_atom_site_aniso_U_22
_atom_site_aniso_U_33
_atom_site_aniso_U_12
_atom_site_aniso_U_13
_atom_site_aniso_U_23
Pd 0.03590(16) 0.04187(19) 0.02960(14) 0.00156(14) 0.00184(10) 0.00060(13)
O 0.0571(13) 0.0640(16) 0.0342(10) 0.0177(11) 0.0081(9) 0.0076(10)
N1 0.0398(12) 0.0433(15) 0.0354(11) 0.0000(11) 0.0026(9) -0.0019(11)
N2 0.0404(11) 0.0421(15) 0.0323(11) 0.0021(11) 0.0021(9) 0.0013(10)
C1 0.0402(14) 0.052(2) 0.0315(13) -0.0049(13) 0.0044(10) 0.0024(12)
C2 0.0361(13) 0.0445(18) 0.0347(13) -0.0046(13) 0.0039(10) -0.0028(12)
C3 0.0395(14) 0.0472(18) 0.0391(14) -0.0061(14) 0.0050(11) -0.0055(14)
C4 0.0454(16) 0.066(2) 0.0477(17) 0.0004(16) 0.0053(13) -0.0095(16)
C5 0.0541(19) 0.079(3) 0.068(2) 0.010(2) 0.0079(16) -0.021(2)
C6 0.064(2) 0.104(3) 0.057(2) 0.000(2) 0.0198(18) -0.029(2)
C7 0.065(2) 0.085(3) 0.0382(16) -0.011(2) 0.0101(15) -0.0117(17)
C8 0.0511(16) 0.057(2) 0.0376(14) -0.0127(16) 0.0069(12) -0.0082(14)
C9 0.0611(19) 0.069(2) 0.0310(14) -0.0072(18) 0.0005(13) 0.0014(15)
C10 0.0522(17) 0.060(2) 0.0348(14) 0.0043(16) 0.0003(12) 0.0058(15)
C11 0.0445(14) 0.0389(17) 0.0331(13) 0.0084(13) 0.0033(11) 0.0005(12)
C12 0.0480(16) 0.0443(18) 0.0450(15) 0.0010(15) 0.0046(12) 0.0043(15)
C13 0.071(2) 0.065(3) 0.0487(18) 0.0165(19) 0.0145(16) 0.0212(17)
C14 0.062(2) 0.092(3) 0.0404(16) 0.020(2) -0.0032(15) 0.0148(18)
C15 0.0460(17) 0.078(3) 0.0535(19) 0.0068(18) -0.0068(14) -0.0013(19)
C16 0.0412(14) 0.048(2) 0.0431(15) 0.0036(14) 0.0017(12) 0.0015(14)
C17 0.0535(19) 0.068(3) 0.067(2) -0.0060(18) 0.0039(16) 0.0064(19)

loop_
_atom_type_symbol
_atom_type_description
_atom_type_scat_dispersion_real
_atom_type_scat_dispersion_imag
_atom_type_scat_source
C C 0.0033 0.0016 'International Tables Vol C Tables 4.2.6.8 and 6.1.1.4'
H H 0.0000 0.0000 'International Tables Vol C Tables 4.2.6.8 and 6.1.1.4'
N N 0.0061 0.0033 'International Tables Vol C Tables 4.2.6.8 and 6.1.1.4'
O O 0.0106 0.0060 'International Tables Vol C Tables 4.2.6.8 and 6.1.1.4'
Pd Pd -0.9988 1.0072 'International Tables Vol C Tables 4.2.6.8 and 6.1.1.4'

loop_
_geom_angle_atom_site_label_1
_geom_angle_atom_site_label_2
_geom_angle_atom_site_label_3
_geom_angle_site_symmetry_1
_geom_angle_site_symmetry_3
_geom_angle
_geom_angle_publ_flag
O Pd O . 7_567 180.00(13) ?
O Pd N2 . . 89.58(9) ?
O Pd N2 7_567 . 90.43(9) ?
O Pd N2 . 7_567 90.43(9) ?
O Pd N2 7_567 7_567 89.57(9) ?
N2 Pd N2 . 7_567 180.00(14) ?
C1 O Pd . . 125.6(2) ?
N2 N1 C2 . . 122.8(2) ?
N1 N2 C11 . . 111.3(2) ?
N1 N2 Pd . . 128.15(18) ?
C11 N2 Pd . . 120.46(17) ?
O C1 C2 . . 125.6(3) ?
O C1 C10 . . 116.3(3) ?
C2 C1 C10 . . 118.0(3) ?
N1 C2 C1 . . 125.7(3) ?
N1 C2 C3 . . 113.7(3) ?
C1 C2 C3 . . 120.4(3) ?
C4 C3 C8 . . 118.8(3) ?
C4 C3 C2 . . 122.4(3) ?
C8 C3 C2 . . 118.8(3) ?
C5 C4 C3 . . 120.6(3) ?
C5 C4 H4A . . 119.7 ?
C3 C4 H4A . . 119.7 ?
C4 C5 C6 . . 120.5(4) ?
C4 C5 H5A . . 119.7 ?
C6 C5 H5A . . 119.7 ?
C7 C6 C5 . . 120.0(3) ?
C7 C6 H6A . . 120.0 ?
C5 C6 H6A . . 120.0 ?
C6 C7 C8 . . 121.2(3) ?
C6 C7 H7A . . 119.4 ?
C8 C7 H7A . . 119.4 ?
C7 C8 C9 . . 122.0(3) ?
C7 C8 C3 . . 118.9(3) ?
C9 C8 C3 . . 119.1(3) ?
C10 C9 C8 . . 122.1(3) ?
C10 C9 H9A . . 119.0 ?
C8 C9 H9A . . 119.0 ?
C9 C10 C1 . . 121.6(3) ?
C9 C10 H10A . . 119.2 ?
C1 C10 H10A . . 119.2 ?
C12 C11 C16 . . 122.0(3) ?
C12 C11 N2 . . 118.5(3) ?
C16 C11 N2 . . 119.5(3) ?
C11 C12 C13 . . 119.5(3) ?
C11 C12 H12A . . 120.2 ?
C13 C12 H12A . . 120.2 ?
C14 C13 C12 . . 119.9(3) ?
C14 C13 H13A . . 120.1 ?
C12 C13 H13A . . 120.1 ?
C13 C14 C15 . . 120.6(3) ?
C13 C14 H14A . . 119.7 ?
C15 C14 H14A . . 119.7 ?
C14 C15 C16 . . 121.6(3) ?
C14 C15 H15A . . 119.2 ?
C16 C15 H15A . . 119.2 ?
C11 C16 C15 . . 116.4(3) ?
C11 C16 C17 . . 123.0(3) ?
C15 C16 C17 . . 120.6(3) ?
C16 C17 H17A . . 109.5 ?
C16 C17 H17B . . 109.5 ?
H17A C17 H17B . . 109.5 ?
C16 C17 H17C . . 109.5 ?
H17A C17 H17C . . 109.5 ?
H17B C17 H17C . . 109.5 ?

loop_
_geom_bond_atom_site_label_1
_geom_bond_atom_site_label_2
_geom_bond_site_symmetry_2
_geom_bond_distance
_geom_bond_publ_flag
Pd O . 1.9687(19) ?
Pd O 7_567 1.9688(19) ?
Pd N2 . 2.010(2) ?
Pd N2 7_567 2.010(2) ?
O C1 . 1.284(4) ?
N1 N2 . 1.279(3) ?
N1 C2 . 1.371(3) ?
N2 C11 . 1.451(3) ?
C1 C2 . 1.412(4) ?
C1 C10 . 1.433(4) ?
C2 C3 . 1.453(4) ?
C3 C4 . 1.399(5) ?
C3 C8 . 1.416(4) ?
C4 C5 . 1.379(5) ?
C4 H4A . 0.9300 ?
C5 C6 . 1.393(5) ?
C5 H5A . 0.9300 ?
C6 C7 . 1.357(6) ?
C6 H6A . 0.9300 ?
C7 C8 . 1.412(4) ?
C7 H7A . 0.9300 ?
C8 C9 . 1.414(5) ?
C9 C10 . 1.347(5) ?
C9 H9A . 0.9300 ?
C10 H10A . 0.9300 ?
C11 C12 . 1.380(4) ?
C11 C16 . 1.390(4) ?
C12 C13 . 1.382(4) ?
C12 H12A . 0.9300 ?
C13 C14 . 1.356(5) ?
C13 H13A . 0.9300 ?
C14 C15 . 1.375(5) ?
C14 H14A . 0.9300 ?
C15 C16 . 1.397(4) ?
C15 H15A . 0.9300 ?
C16 C17 . 1.492(5) ?
C17 H17A . 0.9600 ?
C17 H17B . 0.9600 ?
C17 H17C . 0.9600 ?

loop_
_geom_torsion_atom_site_label_1
_geom_torsion_atom_site_label_2
_geom_torsion_atom_site_label_3
_geom_torsion_atom_site_label_4
_geom_torsion_site_symmetry_1
_geom_torsion_site_symmetry_2
_geom_torsion_site_symmetry_3
_geom_torsion_site_symmetry_4
_geom_torsion
_geom_torsion_publ_flag
N2 Pd O C1 . . . . 15.3(3) ?
N2 Pd O C1 7_567 . . . -164.7(3) ?
C2 N1 N2 C11 . . . . -173.5(3) ?
C2 N1 N2 Pd . . . . 2.2(4) ?
O Pd N2 N1 . . . . -12.3(3) ?
O Pd N2 N1 7_567 . . . 167.7(3) ?
O Pd N2 C11 . . . . 163.1(2) ?
O Pd N2 C11 7_567 . . . -16.9(2) ?
Pd O C1 C2 . . . . -9.3(5) ?
Pd O C1 C10 . . . . 171.2(2) ?
N2 N1 C2 C1 . . . . 10.7(5) ?
N2 N1 C2 C3 . . . . -175.7(3) ?
O C1 C2 N1 . . . . -7.1(5) ?
C10 C1 C2 N1 . . . . 172.4(3) ?
O C1 C2 C3 . . . . 179.7(3) ?
C10 C1 C2 C3 . . . . -0.9(4) ?
N1 C2 C3 C4 . . . . 7.2(4) ?
C1 C2 C3 C4 . . . . -178.8(3) ?
N1 C2 C3 C8 . . . . -172.9(3) ?
C1 C2 C3 C8 . . . . 1.2(4) ?
C8 C3 C4 C5 . . . . 0.8(5) ?
C2 C3 C4 C5 . . . . -179.3(3) ?
C3 C4 C5 C6 . . . . 0.4(6) ?
C4 C5 C6 C7 . . . . -1.4(7) ?
C5 C6 C7 C8 . . . . 1.3(7) ?
C6 C7 C8 C9 . . . . 179.7(4) ?
C6 C7 C8 C3 . . . . -0.1(6) ?
C4 C3 C8 C7 . . . . -0.9(5) ?
C2 C3 C8 C7 . . . . 179.2(3) ?
C4 C3 C8 C9 . . . . 179.3(3) ?
C2 C3 C8 C9 . . . . -0.7(5) ?
C7 C8 C9 C10 . . . . -179.9(3) ?
C3 C8 C9 C10 . . . . -0.1(5) ?
C8 C9 C10 C1 . . . . 0.4(5) ?
O C1 C10 C9 . . . . 179.6(3) ?
C2 C1 C10 C9 . . . . 0.1(5) ?
N1 N2 C11 C12 . . . . -114.3(3) ?
Pd N2 C11 C12 . . . . 69.6(3) ?
N1 N2 C11 C16 . . . . 66.3(4) ?
Pd N2 C11 C16 . . . . -109.8(3) ?
C16 C11 C12 C13 . . . . -0.7(5) ?
N2 C11 C12 C13 . . . . 180.0(3) ?
C11 C12 C13 C14 . . . . 1.1(5) ?
C12 C13 C14 C15 . . . . -0.9(6) ?
C13 C14 C15 C16 . . . . 0.3(6) ?
C12 C11 C16 C15 . . . . 0.1(5) ?
N2 C11 C16 C15 . . . . 179.4(3) ?
C12 C11 C16 C17 . . . . -179.5(3) ?
N2 C11 C16 C17 . . . . -0.2(5) ?
C14 C15 C16 C11 . . . . 0.1(5) ?
C14 C15 C16 C17 . . . . 179.7(4) ?
